data_4128025
loop_
_publ_author_name
'Konishi, Akihito'
'Horii, Koki'
'Shiomi, Daisuke'
'Sato, Kazunobu'
'Takui, Takeji'
'Yasuda, Makoto'

_publ_section_title
;
 Open-Shell and Antiaromatic Character Induced by the Highly Symmetric
 Geometry of the Planar Heptalene Structure: Synthesis and
 Characterization of a Nonalternant Isomer of Bisanthene.
;
_journal_issue 26
_journal_name_full 'Journal of the American Chemical Society'
_journal_page_first 10165
_journal_page_last 10170
_journal_paper_doi 10.1021/jacs.9b04080
_journal_volume 141
_journal_year 2019
_chemical_formula_moiety 'C46 H34'
_chemical_formula_sum 'C46 H34'
_chemical_formula_weight 586.77
_space_group_crystal_system monoclinic
_space_group_IT_number 14
_space_group_name_Hall '-P 2ybc'
_space_group_name_H-M_alt 'P 1 21/c 1'
_symmetry_space_group_name_Hall '-P 2ybc'
_symmetry_space_group_name_H-M 'P 1 21/c 1'
_atom_sites_solution_hydrogens geom
_atom_sites_solution_primary direct
_atom_sites_solution_secondary difmap
_cell_angle_alpha 90.0000
_cell_angle_beta 107.053(2)
_cell_angle_gamma 90.0000
_cell_formula_units_Z 2
_cell_length_a 8.21746(18)
_cell_length_b 24.3054(5)
_cell_length_c 7.85743(16)
_cell_measurement_reflns_used 6016
_cell_measurement_temperature 123
_cell_measurement_theta_max 73.32
_cell_measurement_theta_min 3.59
_cell_volume 1500.36(6)
_computing_cell_refinement 'CrysAlisPro 1.171.39.31d (Rigaku OD, 2017)'
_computing_data_collection 'CrysAlisPro 1.171.39.31d (Rigaku OD, 2017)'
_computing_data_reduction 'CrysAlisPro 1.171.39.31d (Rigaku OD, 2017)'
_computing_molecular_graphics 'CrystalStructure 4.2.5'
_computing_publication_material 'CrystalStructure 4.2.5 (Rigaku, 2017)'
_computing_structure_refinement 'SHELXL97 (Sheldrick, 2008)'
_computing_structure_solution 'Superflip (Palatinus, et al., 2007)'
_diffrn_ambient_temperature 123
_diffrn_detector_area_resol_mean 5.811
_diffrn_measured_fraction_theta_full 0.994
_diffrn_measured_fraction_theta_max 0.995
_diffrn_measurement_device_type 'Rigaku XtaLAB P200'
_diffrn_measurement_method \w
_diffrn_radiation_type 'Cu K\a'
_diffrn_radiation_wavelength 1.54187
_diffrn_reflns_av_R_equivalents 0.0285
_diffrn_reflns_Laue_measured_fraction_full 0.000
_diffrn_reflns_Laue_measured_fraction_max 0.000
_diffrn_reflns_limit_h_max 9
_diffrn_reflns_limit_h_min -10
_diffrn_reflns_limit_k_max 29
_diffrn_reflns_limit_k_min -30
_diffrn_reflns_limit_l_max 8
_diffrn_reflns_limit_l_min -9
_diffrn_reflns_number 13858
_diffrn_reflns_point_group_measured_fraction_full 0.000
_diffrn_reflns_point_group_measured_fraction_max 0.000
_diffrn_reflns_theta_full 74.160
_diffrn_reflns_theta_max 74.160
_diffrn_reflns_theta_min 3.637
_diffrn_standards_number 0
_exptl_absorpt_coefficient_mu 0.554
_exptl_absorpt_correction_T_max 0.959
_exptl_absorpt_correction_T_min 0.825
_exptl_absorpt_correction_type multi-scan
_exptl_absorpt_process_details
;
CrysAlisPro 1.171.39.31d (Rigaku Oxford Diffraction, 2017)
Empirical absorption correction using spherical harmonics,
 implemented in SCALE3 ABSPACK scaling algorithm.
;
_exptl_crystal_colour metalliclightblac
_exptl_crystal_density_diffrn 1.299
_exptl_crystal_density_method 'not measured'
_exptl_crystal_description block
_exptl_crystal_F_000 620.00
_exptl_crystal_size_max 0.128
_exptl_crystal_size_mid 0.102
_exptl_crystal_size_min 0.075
_refine_diff_density_max 0.31
_refine_diff_density_min -0.22
_refine_ls_extinction_method none
_refine_ls_goodness_of_fit_ref 1.039
_refine_ls_hydrogen_treatment constr
_refine_ls_number_parameters 208
_refine_ls_number_reflns 3028
_refine_ls_number_restraints 0
_refine_ls_R_factor_all 0.0466
_refine_ls_R_factor_gt 0.0430
_refine_ls_shift/su_max 0.001
_refine_ls_structure_factor_coef Fsqd
_refine_ls_weighting_details 'w = 1/[\s^2^(Fo^2^)+(0.0495P)^2^+0.7124P] where P=(Fo^2^+2Fc^2^)/3'
_refine_ls_weighting_scheme calc
_refine_ls_wR_factor_gt 0.1055
_refine_ls_wR_factor_ref 0.1082
_reflns_number_gt 2806
_reflns_number_total 3028
_reflns_threshold_expression F^2^>2.0\s(F^2^)
_cod_data_source_file ja9b04080_si_002.cif
_cod_data_source_block xcalibur
_cod_depositor_comments
;
The following automatic conversions were performed:
data name '_atom_site_symetry_multiplicity' replaced with
'_atom_site_symmetry_multiplicity' as specified in the replacement
file
'/home/data/users/saulius/crontab/automatic-downloads/current/ACS/lib/lists/replacement-tags.lst'.

Automatic conversion script
Id: cif_correct_tags 4968 2017-02-21 14:55:21Z antanas 
;
_cod_database_code 4128025

loop_
_space_group_symop_id
_space_group_symop_operation_xyz
1 +X,+Y,+Z
2 -X,1/2+Y,1/2-Z
3 -X,-Y,-Z
4 +X,-1/2-Y,-1/2+Z

loop_
_atom_site_label
_atom_site_type_symbol
_atom_site_fract_x
_atom_site_fract_y
_atom_site_fract_z
_atom_site_U_iso_or_equiv
_atom_site_adp_type
_atom_site_occupancy
_atom_site_symmetry_multiplicity
_atom_site_calc_flag
_atom_site_refinement_flags
C1 C 0.24791(16) 0.89642(5) 0.51322(17) 0.0214(3) Uani 1 1 d .
C2 C 0.26397(16) 0.92378(5) 0.67807(17) 0.0216(3) Uani 1 1 d .
C3 C 0.38640(17) 0.90225(5) 0.83437(18) 0.0250(3) Uani 1 1 d .
H3 H 0.4491 0.8705 0.8218 0.030 Uiso 1 1 calc R
C4 C 0.41761(17) 0.92507(6) 1.00033(18) 0.0266(3) Uani 1 1 d .
H4 H 0.4994 0.9087 1.0986 0.032 Uiso 1 1 calc R
C5 C 0.33053(17) 0.97216(5) 1.02674(18) 0.0247(3) Uani 1 1 d .
H5 H 0.3529 0.9886 1.1410 0.030 Uiso 1 1 calc R
C6 C 0.21044(16) 0.99403(5) 0.88027(17) 0.0215(3) Uani 1 1 d .
C7 C 0.10226(16) 1.04219(5) 0.87351(17) 0.0214(3) Uani 1 1 d .
C8 C 0.09784(17) 1.07721(5) 1.01139(18) 0.0249(3) Uani 1 1 d .
H8 H 0.1730 1.0723 1.1279 0.030 Uiso 1 1 calc R
C9 C -0.02071(17) 1.11986(5) 0.97308(18) 0.0246(3) Uani 1 1 d .
H9 H -0.0270 1.1446 1.0645 0.030 Uiso 1 1 calc R
C10 C -0.12902(17) 1.12634(5) 0.80296(18) 0.0235(3) Uani 1 1 d .
H10 H -0.2092 1.1556 0.7820 0.028 Uiso 1 1 calc R
C11 C -0.12767(16) 1.09165(5) 0.65674(17) 0.0208(3) Uani 1 1 d .
C12 C -0.00519(16) 1.04830(5) 0.69779(17) 0.0202(3) Uani 1 1 d .
C13 C 0.03695(15) 1.00418(5) 0.58942(17) 0.0196(3) Uani 1 1 d .
C14 C 0.17293(15) 0.97111(5) 0.70789(17) 0.0202(3) Uani 1 1 d .
C15 C 0.37001(16) 0.84988(5) 0.51886(17) 0.0218(3) Uani 1 1 d .
C16 C 0.32257(17) 0.79551(5) 0.54156(18) 0.0250(3) Uani 1 1 d .
C17 C 0.43835(17) 0.75305(5) 0.54937(19) 0.0270(3) Uani 1 1 d .
H17 H 0.4059 0.7163 0.5649 0.032 Uiso 1 1 calc R
C18 C 0.60059(18) 0.76319(6) 0.53495(19) 0.0276(3) Uani 1 1 d .
C19 C 0.64588(17) 0.81732(6) 0.51349(18) 0.0257(3) Uani 1 1 d .
H19 H 0.7563 0.8248 0.5037 0.031 Uiso 1 1 calc R
C20 C 0.53386(16) 0.86095(5) 0.50589(17) 0.0230(3) Uani 1 1 d .
C21 C 0.14851(18) 0.78296(6) 0.5598(2) 0.0328(3) Uani 1 1 d .
H21A H 0.1386 0.7433 0.5777 0.039 Uiso 1 1 calc R
H21B H 0.0611 0.7944 0.4513 0.039 Uiso 1 1 calc R
H21C H 0.1329 0.8030 0.6621 0.039 Uiso 1 1 calc R
C22 C 0.72354(19) 0.71638(6) 0.5426(2) 0.0362(4) Uani 1 1 d .
H22A H 0.6910 0.6849 0.6032 0.043 Uiso 1 1 calc R
H22B H 0.8389 0.7282 0.6082 0.043 Uiso 1 1 calc R
H22C H 0.7204 0.7058 0.4214 0.043 Uiso 1 1 calc R
C23 C 0.58984(17) 0.91924(6) 0.48921(19) 0.0272(3) Uani 1 1 d .
H23A H 0.5962 0.9394 0.5989 0.033 Uiso 1 1 calc R
H23B H 0.5076 0.9372 0.3885 0.033 Uiso 1 1 calc R
H23C H 0.7022 0.9190 0.4694 0.033 Uiso 1 1 calc R

loop_
_atom_site_aniso_label
_atom_site_aniso_U_11
_atom_site_aniso_U_22
_atom_site_aniso_U_33
_atom_site_aniso_U_23
_atom_site_aniso_U_13
_atom_site_aniso_U_12
C1 0.0190(6) 0.0166(6) 0.0285(7) 0.0013(5) 0.0070(5) 0.0003(5)
C2 0.0189(6) 0.0184(6) 0.0273(7) 0.0025(5) 0.0067(5) 0.0001(5)
C3 0.0228(6) 0.0209(6) 0.0306(7) 0.0033(5) 0.0070(5) 0.0053(5)
C4 0.0238(7) 0.0254(7) 0.0279(7) 0.0047(5) 0.0035(5) 0.0040(5)
C5 0.0248(7) 0.0232(6) 0.0246(6) 0.0004(5) 0.0050(5) 0.0002(5)
C6 0.0194(6) 0.0187(6) 0.0260(6) 0.0007(5) 0.0061(5) -0.0008(5)
C7 0.0194(6) 0.0181(6) 0.0265(6) 0.0014(5) 0.0063(5) -0.0008(5)
C8 0.0246(7) 0.0230(7) 0.0251(6) -0.0010(5) 0.0043(5) -0.0012(5)
C9 0.0268(7) 0.0196(6) 0.0277(7) -0.0036(5) 0.0084(5) -0.0014(5)
C10 0.0228(6) 0.0172(6) 0.0311(7) -0.0007(5) 0.0087(5) 0.0011(5)
C11 0.0193(6) 0.0163(6) 0.0275(6) 0.0009(5) 0.0078(5) -0.0009(5)
C12 0.0188(6) 0.0160(6) 0.0261(6) 0.0008(5) 0.0070(5) -0.0017(4)
C13 0.0171(6) 0.0151(6) 0.0272(6) 0.0020(5) 0.0072(5) -0.0012(4)
C14 0.0183(6) 0.0170(6) 0.0254(6) 0.0025(5) 0.0068(5) -0.0007(5)
C15 0.0213(6) 0.0189(6) 0.0244(6) 0.0004(5) 0.0055(5) 0.0031(5)
C16 0.0229(6) 0.0212(6) 0.0305(7) 0.0009(5) 0.0071(5) 0.0013(5)
C17 0.0263(7) 0.0186(6) 0.0350(7) 0.0009(5) 0.0075(6) 0.0022(5)
C18 0.0251(7) 0.0249(7) 0.0313(7) -0.0012(5) 0.0060(5) 0.0060(5)
C19 0.0187(6) 0.0282(7) 0.0300(7) -0.0010(5) 0.0068(5) 0.0019(5)
C20 0.0217(6) 0.0228(7) 0.0232(6) -0.0002(5) 0.0048(5) 0.0004(5)
C21 0.0263(7) 0.0230(7) 0.0516(9) 0.0057(6) 0.0155(7) 0.0013(5)
C22 0.0291(8) 0.0288(8) 0.0506(9) -0.0004(7) 0.0116(7) 0.0087(6)
C23 0.0240(7) 0.0244(7) 0.0323(7) 0.0014(5) 0.0066(5) -0.0020(5)

loop_
_atom_type_symbol
_atom_type_description
_atom_type_scat_dispersion_real
_atom_type_scat_dispersion_imag
_atom_type_scat_source
C C 0.0181 0.0091
;
International Tables for Crystallography
(Vol. C, Tables 4.2.6.8 and 6.1.1.4)
;
H H 0.0000 0.0000
;
International Tables for Crystallography
(Vol. C, Table 6.1.1.4)
;

loop_
_geom_angle_atom_site_label_1
_geom_angle_atom_site_label_2
_geom_angle_atom_site_label_3
_geom_angle
_geom_angle_site_symmetry_1
_geom_angle_site_symmetry_3
C2 C1 C11 127.17(11) . 3_576
C2 C1 C15 116.12(11) . .
C11 C1 C15 116.71(11) 3_576 .
C1 C2 C14 127.62(12) . .
C1 C2 C3 117.44(11) . .
C14 C2 C3 114.94(11) . .
C4 C3 C2 123.65(12) . .
C4 C3 H3 118.2 . .
C2 C3 H3 118.2 . .
C3 C4 C5 120.78(12) . .
C3 C4 H4 119.6 . .
C5 C4 H4 119.6 . .
C6 C5 C4 117.55(12) . .
C6 C5 H5 121.2 . .
C4 C5 H5 121.2 . .
C5 C6 C14 123.23(12) . .
C5 C6 C7 128.01(12) . .
C14 C6 C7 108.76(11) . .
C8 C7 C12 123.19(12) . .
C8 C7 C6 128.19(12) . .
C12 C7 C6 108.61(11) . .
C7 C8 C9 117.69(12) . .
C7 C8 H8 121.2 . .
C9 C8 H8 121.2 . .
C10 C9 C8 120.35(12) . .
C10 C9 H9 119.8 . .
C8 C9 H9 119.8 . .
C9 C10 C11 123.84(12) . .
C9 C10 H10 118.1 . .
C11 C10 H10 118.1 . .
C12 C11 C10 115.18(11) . .
C12 C11 C1 127.25(12) . 3_576
C10 C11 C1 117.56(11) . 3_576
C7 C12 C11 119.73(11) . .
C7 C12 C13 107.66(11) . .
C11 C12 C13 132.60(12) . .
C13 C13 C14 126.48(14) 3_576 .
C13 C13 C12 126.27(14) 3_576 .
C14 C13 C12 107.26(11) . .
C6 C14 C2 119.82(11) . .
C6 C14 C13 107.69(11) . .
C2 C14 C13 132.49(12) . .
C16 C15 C20 119.81(12) . .
C16 C15 C1 120.27(11) . .
C20 C15 C1 119.91(11) . .
C17 C16 C15 119.44(12) . .
C17 C16 C21 119.99(12) . .
C15 C16 C21 120.56(12) . .
C18 C17 C16 121.53(13) . .
C18 C17 H17 119.2 . .
C16 C17 H17 119.2 . .
C19 C18 C17 118.29(12) . .
C19 C18 C22 121.16(13) . .
C17 C18 C22 120.55(13) . .
C18 C19 C20 121.87(12) . .
C18 C19 H19 119.1 . .
C20 C19 H19 119.1 . .
C19 C20 C15 119.05(12) . .
C19 C20 C23 120.28(12) . .
C15 C20 C23 120.64(12) . .
C16 C21 H21A 109.5 . .
C16 C21 H21B 109.5 . .
H21A C21 H21B 109.5 . .
C16 C21 H21C 109.5 . .
H21A C21 H21C 109.5 . .
H21B C21 H21C 109.5 . .
C18 C22 H22A 109.5 . .
C18 C22 H22B 109.5 . .
H22A C22 H22B 109.5 . .
C18 C22 H22C 109.5 . .
H22A C22 H22C 109.5 . .
H22B C22 H22C 109.5 . .
C20 C23 H23A 109.5 . .
C20 C23 H23B 109.5 . .
H23A C23 H23B 109.5 . .
C20 C23 H23C 109.5 . .
H23A C23 H23C 109.5 . .
H23B C23 H23C 109.5 . .

loop_
_geom_bond_atom_site_label_1
_geom_bond_atom_site_label_2
_geom_bond_distance
_geom_bond_site_symmetry_2
C1 C2 1.4272(18) .
C1 C11 1.4387(18) 3_576
C1 C15 1.5042(17) .
C2 C14 1.4287(18) .
C2 C3 1.4386(18) .
C3 C4 1.3702(19) .
C3 H3 0.9500 .
C4 C5 1.3972(19) .
C4 H4 0.9500 .
C5 C6 1.3837(18) .
C5 H5 0.9500 .
C6 C14 1.4124(18) .
C6 C7 1.4614(17) .
C7 C8 1.3865(18) .
C7 C12 1.4117(18) .
C8 C9 1.3936(19) .
C8 H8 0.9500 .
C9 C10 1.3806(19) .
C9 H9 0.9500 .
C10 C11 1.4277(18) .
C10 H10 0.9500 .
C11 C12 1.4273(17) .
C11 C1 1.4387(18) 3_576
C12 C13 1.4722(17) .
C13 C13 1.373(3) 3_576
C13 C14 1.4666(17) .
C15 C16 1.4038(18) .
C15 C20 1.4058(18) .
C16 C17 1.3929(18) .
C16 C21 1.5098(19) .
C17 C18 1.393(2) .
C17 H17 0.9500 .
C18 C19 1.391(2) .
C18 C22 1.5110(18) .
C19 C20 1.3941(18) .
C19 H19 0.9500 .
C20 C23 1.5070(18) .
C21 H21A 0.9800 .
C21 H21B 0.9800 .
C21 H21C 0.9800 .
C22 H22A 0.9800 .
C22 H22B 0.9800 .
C22 H22C 0.9800 .
C23 H23A 0.9800 .
C23 H23B 0.9800 .
C23 H23C 0.9800 .

loop_
_geom_torsion_atom_site_label_1
_geom_torsion_atom_site_label_2
_geom_torsion_atom_site_label_3
_geom_torsion_atom_site_label_4
_geom_torsion
_geom_torsion_site_symmetry_1
_geom_torsion_site_symmetry_4
C11 C1 C2 C14 -4.8(2) 3_576 .
C15 C1 C2 C14 175.50(12) . .
C11 C1 C2 C3 175.79(12) 3_576 .
C15 C1 C2 C3 -3.91(17) . .
C1 C2 C3 C4 178.58(13) . .
C14 C2 C3 C4 -0.90(19) . .
C2 C3 C4 C5 -0.6(2) . .
C3 C4 C5 C6 1.1(2) . .
C4 C5 C6 C14 -0.1(2) . .
C4 C5 C6 C7 179.29(12) . .
C5 C6 C7 C8 1.2(2) . .
C14 C6 C7 C8 -179.36(12) . .
C5 C6 C7 C12 -177.99(13) . .
C14 C6 C7 C12 1.42(14) . .
C12 C7 C8 C9 0.91(19) . .
C6 C7 C8 C9 -178.21(12) . .
C7 C8 C9 C10 0.0(2) . .
C8 C9 C10 C11 -0.7(2) . .
C9 C10 C11 C12 0.48(19) . .
C9 C10 C11 C1 -179.79(12) . 3_576
C8 C7 C12 C11 -1.17(19) . .
C6 C7 C12 C11 178.10(11) . .
C8 C7 C12 C13 179.56(12) . .
C6 C7 C12 C13 -1.17(14) . .
C10 C11 C12 C7 0.45(17) . .
C1 C11 C12 C7 -179.26(12) 3_576 .
C10 C11 C12 C13 179.51(12) . .
C1 C11 C12 C13 -0.2(2) 3_576 .
C7 C12 C13 C13 -179.20(15) . 3_576
C11 C12 C13 C13 1.7(3) . 3_576
C7 C12 C13 C14 0.52(13) . .
C11 C12 C13 C14 -178.62(13) . .
C5 C6 C14 C2 -1.51(19) . .
C7 C6 C14 C2 179.04(11) . .
C5 C6 C14 C13 178.38(12) . .
C7 C6 C14 C13 -1.07(14) . .
C1 C2 C14 C6 -177.53(12) . .
C3 C2 C14 C6 1.89(17) . .
C1 C2 C14 C13 2.6(2) . .
C3 C2 C14 C13 -177.97(12) . .
C13 C13 C14 C6 -179.93(15) 3_576 .
C12 C13 C14 C6 0.35(13) . .
C13 C13 C14 C2 -0.1(3) 3_576 .
C12 C13 C14 C2 -179.78(13) . .
C2 C1 C15 C16 94.18(15) . .
C11 C1 C15 C16 -85.56(15) 3_576 .
C2 C1 C15 C20 -84.21(15) . .
C11 C1 C15 C20 96.06(14) 3_576 .
C20 C15 C16 C17 -0.6(2) . .
C1 C15 C16 C17 -178.96(12) . .
C20 C15 C16 C21 178.65(13) . .
C1 C15 C16 C21 0.3(2) . .
C15 C16 C17 C18 -0.1(2) . .
C21 C16 C17 C18 -179.31(14) . .
C16 C17 C18 C19 0.4(2) . .
C16 C17 C18 C22 -179.59(13) . .
C17 C18 C19 C20 -0.1(2) . .
C22 C18 C19 C20 179.90(13) . .
C18 C19 C20 C15 -0.5(2) . .
C18 C19 C20 C23 177.78(13) . .
C16 C15 C20 C19 0.86(19) . .
C1 C15 C20 C19 179.25(12) . .
C16 C15 C20 C23 -177.43(12) . .
C1 C15 C20 C23 0.97(19) . .
